data_7715998
loop_
_publ_author_name
'Tubau, &#xc0;nnia'
'G&#xf3;mez-Coca, Silvia'
'Speed, Saskia'
'Font-Bard&#xed;a, Merc&#xe8;'
'Vicente, Ramon'

_publ_section_title
;
 New series of mononuclear &#x3b2;-diketonate cerium(III) field induced
 single-molecule magnets.
;
_journal_issue 22
_journal_name_full 'Dalton transactions (Cambridge, England : 2003)'
_journal_page_first 9387
_journal_page_last 9405
_journal_paper_doi 10.1039/d4dt00848k
_journal_volume 53
_journal_year 2024
_chemical_formula_sum 'C42 H31 Ce F9 N2 O7'
_chemical_formula_weight 986.81
_space_group_crystal_system triclinic
_space_group_IT_number 2
_space_group_name_Hall '-P 1'
_space_group_name_H-M_alt 'P -1'
_atom_sites_solution_hydrogens geom
_audit_block_doi 10.5517/ccdc.csd.cc2fxrx1
_audit_creation_method SHELXL-2018/3
_audit_update_record
;
2023-05-10 deposited with the CCDC.	2024-05-06 downloaded from the CCDC.
;
_cell_angle_alpha 88.341(3)
_cell_angle_beta 76.600(3)
_cell_angle_gamma 66.494(3)
_cell_formula_units_Z 2
_cell_length_a 10.8841(8)
_cell_length_b 12.3497(9)
_cell_length_c 17.1066(12)
_cell_measurement_reflns_used 9861
_cell_measurement_temperature 100(2)
_cell_measurement_theta_max 30.52
_cell_measurement_theta_min 2.65
_cell_volume 2046.0(3)
_computing_cell_refinement 'Bruker SAINT'
_computing_data_collection 'Bruker APEX3'
_computing_data_reduction 'Bruker SAINT'
_computing_molecular_graphics 'Bruker SHELXTL'
_computing_publication_material 'Bruker SHELXTL'
_computing_structure_refinement 'SHELXL-2018/3 (Sheldrick, 2018)'
_computing_structure_solution 'SHELXT 2014/5 (Sheldrick, 2014)'
_diffrn_ambient_temperature 100(2)
_diffrn_measured_fraction_theta_full 0.998
_diffrn_measured_fraction_theta_max 0.991
_diffrn_measurement_device_type 'D8 Venture'
_diffrn_measurement_method '\f and \w scans'
_diffrn_radiation_type MoK\a
_diffrn_radiation_wavelength 0.71073
_diffrn_reflns_av_R_equivalents 0.0341
_diffrn_reflns_av_unetI/netI 0.0254
_diffrn_reflns_Laue_measured_fraction_full 0.998
_diffrn_reflns_Laue_measured_fraction_max 0.991
_diffrn_reflns_limit_h_max 15
_diffrn_reflns_limit_h_min -15
_diffrn_reflns_limit_k_max 17
_diffrn_reflns_limit_k_min -17
_diffrn_reflns_limit_l_max 24
_diffrn_reflns_limit_l_min -24
_diffrn_reflns_number 64303
_diffrn_reflns_point_group_measured_fraction_full 0.998
_diffrn_reflns_point_group_measured_fraction_max 0.991
_diffrn_reflns_theta_full 25.242
_diffrn_reflns_theta_max 30.554
_diffrn_reflns_theta_min 2.107
_diffrn_source microfocus
_exptl_absorpt_coefficient_mu 1.206
_exptl_absorpt_correction_T_max 0.7461
_exptl_absorpt_correction_T_min 0.6622
_exptl_absorpt_correction_type multi-scan
_exptl_absorpt_process_details sadabs
_exptl_crystal_colour red
_exptl_crystal_density_diffrn 1.602
_exptl_crystal_description prism
_exptl_crystal_F_000 984
_exptl_crystal_size_max 0.357
_exptl_crystal_size_mid 0.175
_exptl_crystal_size_min 0.037
_refine_diff_density_max 2.291
_refine_diff_density_min -2.187
_refine_diff_density_rms 0.145
_refine_ls_extinction_method none
_refine_ls_goodness_of_fit_ref 1.056
_refine_ls_hydrogen_treatment constr
_refine_ls_matrix_type full
_refine_ls_number_parameters 537
_refine_ls_number_reflns 12438
_refine_ls_number_restraints 20
_refine_ls_restrained_S_all 1.063
_refine_ls_R_factor_all 0.0574
_refine_ls_R_factor_gt 0.0491
_refine_ls_shift/su_max 0.000
_refine_ls_shift/su_mean 0.000
_refine_ls_structure_factor_coef Fsqd
_refine_ls_weighting_details 'w=1/[\s^2^(Fo^2^)+(0.0478P)^2^+9.5816P] where P=(Fo^2^+2Fc^2^)/3'
_refine_ls_weighting_scheme calc
_refine_ls_wR_factor_gt 0.1162
_refine_ls_wR_factor_ref 0.1253
_reflns_Friedel_coverage 0.000
_reflns_number_gt 11184
_reflns_number_total 12438
_reflns_threshold_expression 'I > 2\s(I)'
_cod_data_source_file d4dt00848k2.cif
_cod_data_source_block I95XB131_0m_a
_cod_depositor_comments 'Adding full bibliography for 7715994--7716000.cif.'
_cod_database_code 7715998
_shelx_shelxl_version_number 2018/3
_shelx_space_group_comment
;
The symmetry employed for this shelxl refinement is uniquely defined
by the following loop, which should always be used as a source of
symmetry information in preference to the above space-group names.
They are only intended as comments.
;

loop_
_space_group_symop_operation_xyz
'x, y, z'
'-x, -y, -z'

loop_
_atom_site_label
_atom_site_type_symbol
_atom_site_fract_x
_atom_site_fract_y
_atom_site_fract_z
_atom_site_U_iso_or_equiv
_atom_site_adp_type
_atom_site_occupancy
_atom_site_site_symmetry_order
_atom_site_calc_flag
_atom_site_refinement_flags_posn
_atom_site_refinement_flags_adp
_atom_site_refinement_flags_occupancy
_atom_site_disorder_assembly
_atom_site_disorder_group
Ce1 Ce 0.49873(2) 0.51086(2) 0.26457(2) 0.01814(6) Uani 1 1 d . . . . .
O1 O 0.7490(3) 0.4065(2) 0.21807(17) 0.0279(5) Uani 1 1 d . . . . .
O2 O 0.5925(3) 0.3464(2) 0.34977(15) 0.0240(5) Uani 1 1 d . . . . .
O3 O 0.3202(3) 0.4356(2) 0.31845(15) 0.0240(5) Uani 1 1 d . . . . .
O4 O 0.5520(3) 0.3239(2) 0.18586(15) 0.0247(5) Uani 1 1 d . . . . .
O5 O 0.6102(3) 0.6365(2) 0.29765(15) 0.0238(5) Uani 1 1 d . . . . .
O6 O 0.3473(3) 0.7256(2) 0.27235(16) 0.0246(5) Uani 1 1 d . . . . .
O7 O 0.4000(4) 0.5913(3) 0.41282(17) 0.0391(7) Uani 1 1 d . . . . .
N1 N 0.5847(3) 0.5872(2) 0.12022(17) 0.0240(6) Uani 1 1 d . . . . .
N2 N 0.3354(3) 0.5728(3) 0.15739(18) 0.0253(6) Uani 1 1 d . . . . .
C1 C 0.9830(5) 0.2882(5) 0.1782(3) 0.0457(9) Uani 1 1 d . U . . .
C2 C 0.8401(4) 0.3146(4) 0.2327(3) 0.0328(8) Uani 1 1 d . . . . .
C3 C 0.8301(4) 0.2387(4) 0.2925(3) 0.0388(10) Uani 1 1 d . . . . .
H3 H 0.910096 0.170651 0.295635 0.047 Uiso 1 1 calc R U . . .
C4 C 0.7032(4) 0.2596(3) 0.3495(2) 0.0285(7) Uani 1 1 d . . . . .
C5 C 0.6967(5) 0.1761(3) 0.4150(2) 0.0345(9) Uani 1 1 d . . . . .
C6 C 0.5682(5) 0.1871(4) 0.4585(3) 0.0393(9) Uani 1 1 d . . . . .
H6 H 0.487541 0.245834 0.446741 0.047 Uiso 1 1 calc R U . . .
C7 C 0.5564(6) 0.1131(4) 0.5192(3) 0.0508(13) Uani 1 1 d . . . . .
H7 H 0.467596 0.120639 0.548751 0.061 Uiso 1 1 calc R U . . .
C8 C 0.6733(6) 0.0280(4) 0.5372(3) 0.0559(15) Uani 1 1 d . . . . .
H8 H 0.664157 -0.022997 0.578714 0.067 Uiso 1 1 calc R U . . .
C9 C 0.8025(7) 0.0165(5) 0.4954(3) 0.0658(19) Uani 1 1 d . . . . .
H9 H 0.882397 -0.041080 0.508759 0.079 Uiso 1 1 calc R U . . .
C10 C 0.8158(6) 0.0903(5) 0.4330(3) 0.0513(13) Uani 1 1 d . . . . .
H10 H 0.904628 0.082359 0.403222 0.062 Uiso 1 1 calc R U . . .
C11 C 0.1882(4) 0.3284(4) 0.3702(3) 0.0479(7) Uani 1 1 d D U . . .
C12 C 0.3132(4) 0.3366(3) 0.3112(2) 0.0287(7) Uani 1 1 d . . . . .
C13 C 0.3990(4) 0.2398(3) 0.2573(3) 0.0315(7) Uani 1 1 d . . . . .
H13 H 0.380190 0.170843 0.260952 0.038 Uiso 1 1 calc R U . . .
C14 C 0.5139(4) 0.2390(3) 0.1969(2) 0.0266(7) Uani 1 1 d . . . . .
C15 C 0.5986(5) 0.1293(3) 0.1420(2) 0.0334(9) Uani 1 1 d . . . . .
C16 C 0.5380(6) 0.0595(4) 0.1163(3) 0.0428(10) Uani 1 1 d . . . . .
H16 H 0.441266 0.081452 0.133538 0.051 Uiso 1 1 calc R U . . .
C17 C 0.6210(7) -0.0419(4) 0.0656(3) 0.0548(15) Uani 1 1 d . . . . .
H17 H 0.581460 -0.089805 0.047796 0.066 Uiso 1 1 calc R U . . .
C18 C 0.7602(8) -0.0720(4) 0.0414(3) 0.0615(17) Uani 1 1 d . . . . .
H18 H 0.816621 -0.141177 0.006702 0.074 Uiso 1 1 calc R U . . .
C19 C 0.8214(7) -0.0034(5) 0.0667(4) 0.0611(16) Uani 1 1 d . . . . .
H19 H 0.918305 -0.026071 0.049824 0.073 Uiso 1 1 calc R U . . .
C20 C 0.7387(5) 0.0982(4) 0.1166(3) 0.0427(10) Uani 1 1 d . . . . .
H20 H 0.778711 0.146544 0.133393 0.051 Uiso 1 1 calc R U . . .
C21 C 0.2554(4) 0.9236(4) 0.2425(4) 0.0479(7) Uani 1 1 d . U . . .
C22 C 0.3749(3) 0.8152(3) 0.2606(2) 0.0237(6) Uani 1 1 d . . . . .
C23 C 0.4944(4) 0.8294(3) 0.2618(2) 0.0265(7) Uani 1 1 d . . . . .
H23 H 0.501428 0.901826 0.246951 0.032 Uiso 1 1 calc R U . . .
C24 C 0.6065(3) 0.7380(3) 0.2846(2) 0.0214(6) Uani 1 1 d . . . . .
C25 C 0.7257(3) 0.7618(3) 0.2964(2) 0.0236(6) Uani 1 1 d . . . . .
C26 C 0.7529(4) 0.8584(3) 0.2664(3) 0.0324(8) Uani 1 1 d . . . . .
H26 H 0.694583 0.912830 0.236614 0.039 Uiso 1 1 calc R U . . .
C27 C 0.8652(5) 0.8748(4) 0.2801(3) 0.0420(10) Uani 1 1 d . . . . .
H27 H 0.883863 0.940248 0.259331 0.050 Uiso 1 1 calc R U . . .
C28 C 0.9504(5) 0.7965(4) 0.3238(3) 0.0437(10) Uani 1 1 d . . . . .
H28 H 1.027071 0.808407 0.332997 0.052 Uiso 1 1 calc R U . . .
C29 C 0.9237(5) 0.7011(4) 0.3540(3) 0.0428(10) Uani 1 1 d . . . . .
H29 H 0.981182 0.647870 0.384681 0.051 Uiso 1 1 calc R U . . .
C30 C 0.8126(4) 0.6831(4) 0.3395(3) 0.0333(8) Uani 1 1 d . . . . .
H30 H 0.795901 0.616280 0.359233 0.040 Uiso 1 1 calc R U . . .
C31 C 0.7106(4) 0.5892(3) 0.1019(2) 0.0271(7) Uani 1 1 d . . . . .
H31 H 0.763891 0.567060 0.141063 0.033 Uiso 1 1 calc R U . . .
C32 C 0.7668(5) 0.6223(3) 0.0283(2) 0.0347(9) Uani 1 1 d . . . . .
H32 H 0.855628 0.623931 0.017713 0.042 Uiso 1 1 calc R U . . .
C33 C 0.6897(5) 0.6527(4) -0.0290(2) 0.0400(10) Uani 1 1 d . . . . .
H33 H 0.725521 0.674543 -0.080213 0.048 Uiso 1 1 calc R U . . .
C34 C 0.5608(5) 0.6511(3) -0.0111(2) 0.0353(9) Uani 1 1 d . . . . .
H34 H 0.506888 0.671234 -0.049949 0.042 Uiso 1 1 calc R U . . .
C35 C 0.5091(4) 0.6194(3) 0.0649(2) 0.0260(7) Uani 1 1 d . . . . .
C36 C 0.3685(4) 0.6195(3) 0.0878(2) 0.0277(7) Uani 1 1 d . . . . .
C37 C 0.2747(5) 0.6685(4) 0.0398(3) 0.0401(10) Uani 1 1 d . . . . .
H37 H 0.300715 0.699457 -0.009759 0.048 Uiso 1 1 calc R U . . .
C38 C 0.1433(5) 0.6712(4) 0.0657(3) 0.0464(11) Uani 1 1 d . . . . .
H38 H 0.077567 0.704789 0.034199 0.056 Uiso 1 1 calc R U . . .
C39 C 0.1084(5) 0.6249(4) 0.1372(3) 0.0412(10) Uani 1 1 d . . . . .
H39 H 0.018427 0.626526 0.156272 0.049 Uiso 1 1 calc R U . . .
C40 C 0.2076(4) 0.5757(3) 0.1808(3) 0.0310(7) Uani 1 1 d . . . . .
H40 H 0.183995 0.542334 0.229739 0.037 Uiso 1 1 calc R U . . .
C41 C 0.3311(4) 0.5534(4) 0.4825(2) 0.0292(7) Uani 1 1 d . . . . .
H41A H 0.364120 0.565873 0.529350 0.035 Uiso 1 1 calc R U . . .
H41B H 0.356320 0.467453 0.474345 0.035 Uiso 1 1 calc R U . . .
C42 C 0.1788(5) 0.6160(6) 0.5013(4) 0.0667(18) Uani 1 1 d . . . . .
H42A H 0.152785 0.701474 0.507328 0.100 Uiso 1 1 calc R U . . .
H42B H 0.138556 0.589598 0.551552 0.100 Uiso 1 1 calc R U . . .
H42C H 0.144212 0.598205 0.457354 0.100 Uiso 1 1 calc R U . . .
F1 F 1.0775(6) 0.1792(6) 0.1781(4) 0.0530(6) Uani 0.516(5) 1 d . . P A 1
F2 F 0.9833(6) 0.3059(6) 0.1035(4) 0.0530(6) Uani 0.516(5) 1 d . . P A 1
F3 F 1.0179(6) 0.3886(6) 0.1908(5) 0.0530(6) Uani 0.516(5) 1 d . U P A 1
F4 F 0.2114(6) 0.3260(6) 0.4463(3) 0.0530(6) Uani 0.516(5) 1 d D U P A 1
F5 F 0.0738(6) 0.4181(5) 0.3740(4) 0.0530(6) Uani 0.516(5) 1 d D . P A 1
F6 F 0.1714(11) 0.2296(5) 0.3631(7) 0.0530(6) Uani 0.516(5) 1 d D U P A 1
F7 F 0.1406(7) 0.9465(6) 0.3152(5) 0.0530(6) Uani 0.516(5) 1 d . U P A 1
F8 F 0.1972(6) 0.8957(6) 0.1897(4) 0.0530(6) Uani 0.516(5) 1 d . U P A 1
F9 F 0.2883(6) 1.0145(6) 0.2160(5) 0.0530(6) Uani 0.516(5) 1 d . . P A 1
F1' F 1.0903(7) 0.2256(7) 0.2021(5) 0.0547(7) Uani 0.484(5) 1 d . . P A 2
F2' F 0.9754(7) 0.2513(7) 0.1019(4) 0.0547(7) Uani 0.484(5) 1 d . . P A 2
F3' F 1.0049(7) 0.3785(6) 0.1495(5) 0.0547(7) Uani 0.484(5) 1 d . U P A 2
F4' F 0.1711(7) 0.3638(6) 0.4436(4) 0.0547(7) Uani 0.484(5) 1 d D U P A 2
F5' F 0.0757(7) 0.4027(6) 0.3456(4) 0.0547(7) Uani 0.484(5) 1 d D . P A 2
F6' F 0.1842(12) 0.2233(5) 0.3704(7) 0.0547(7) Uani 0.484(5) 1 d D . P A 2
F7' F 0.1470(8) 0.9607(7) 0.2890(5) 0.0547(7) Uani 0.484(5) 1 d . . P A 2
F8' F 0.2417(7) 0.9092(6) 0.1688(5) 0.0547(7) Uani 0.484(5) 1 d . . P A 2
F9' F 0.2647(7) 1.0261(6) 0.2571(5) 0.0547(7) Uani 0.484(5) 1 d . U P A 2

loop_
_atom_site_aniso_label
_atom_site_aniso_U_11
_atom_site_aniso_U_22
_atom_site_aniso_U_33
_atom_site_aniso_U_23
_atom_site_aniso_U_13
_atom_site_aniso_U_12
Ce1 0.02128(9) 0.01370(8) 0.01812(9) 0.00202(6) -0.00177(6) -0.00740(6)
O1 0.0222(11) 0.0214(11) 0.0335(13) 0.0063(10) -0.0004(10) -0.0057(9)
O2 0.0258(12) 0.0209(11) 0.0224(11) 0.0035(9) -0.0068(9) -0.0060(9)
O3 0.0246(11) 0.0201(11) 0.0261(12) 0.0015(9) -0.0020(9) -0.0101(9)
O4 0.0345(13) 0.0159(10) 0.0224(11) 0.0017(8) -0.0051(10) -0.0097(9)
O5 0.0253(11) 0.0187(10) 0.0296(12) 0.0056(9) -0.0075(9) -0.0109(9)
O6 0.0218(11) 0.0178(10) 0.0344(13) -0.0003(9) -0.0057(10) -0.0084(9)
O7 0.060(2) 0.0326(14) 0.0236(13) -0.0040(11) 0.0075(12) -0.0265(14)
N1 0.0307(14) 0.0193(12) 0.0187(12) 0.0034(10) -0.0011(11) -0.0094(11)
N2 0.0321(15) 0.0210(13) 0.0227(13) 0.0018(10) -0.0085(11) -0.0096(11)
C1 0.032(2) 0.046(2) 0.046(2) 0.0128(17) 0.0008(18) -0.0080(17)
C2 0.0214(16) 0.0340(19) 0.0348(19) 0.0078(15) -0.0013(14) -0.0060(14)
C3 0.0290(18) 0.037(2) 0.0326(19) 0.0109(16) -0.0030(15) 0.0025(16)
C4 0.0327(18) 0.0264(16) 0.0220(15) 0.0037(12) -0.0079(13) -0.0070(14)
C5 0.052(2) 0.0207(16) 0.0218(16) 0.0039(12) -0.0086(16) -0.0056(16)
C6 0.051(3) 0.0279(18) 0.032(2) 0.0067(15) -0.0061(18) -0.0112(18)
C7 0.066(3) 0.033(2) 0.040(2) 0.0115(18) -0.001(2) -0.014(2)
C8 0.076(4) 0.034(2) 0.034(2) 0.0178(18) -0.001(2) -0.005(2)
C9 0.072(4) 0.044(3) 0.044(3) 0.020(2) -0.003(3) 0.008(3)
C10 0.051(3) 0.043(3) 0.037(2) 0.0124(19) -0.001(2) 0.000(2)
C11 0.0286(19) 0.0435(19) 0.0609(14) 0.0191(17) 0.0060(17) -0.0136(17)
C12 0.0253(16) 0.0275(17) 0.0351(18) 0.0080(14) -0.0062(14) -0.0134(14)
C13 0.0319(18) 0.0256(17) 0.039(2) 0.0039(14) -0.0083(15) -0.0141(14)
C14 0.0339(18) 0.0210(15) 0.0259(16) 0.0031(12) -0.0101(14) -0.0106(13)
C15 0.060(3) 0.0159(14) 0.0207(15) 0.0033(12) -0.0100(16) -0.0112(15)
C16 0.064(3) 0.0257(18) 0.038(2) 0.0033(16) -0.023(2) -0.0123(19)
C17 0.097(5) 0.028(2) 0.042(3) -0.0013(18) -0.026(3) -0.022(3)
C18 0.100(5) 0.026(2) 0.038(2) -0.0072(18) 0.009(3) -0.019(3)
C19 0.074(4) 0.034(2) 0.056(3) -0.001(2) 0.018(3) -0.019(2)
C20 0.057(3) 0.0283(19) 0.038(2) 0.0012(16) 0.0038(19) -0.0197(19)
C21 0.0181(16) 0.0366(16) 0.076(2) 0.0208(18) -0.0076(11) -0.0011(15)
C22 0.0168(13) 0.0152(13) 0.0355(17) 0.0012(12) -0.0052(12) -0.0034(11)
C23 0.0229(15) 0.0181(14) 0.0386(19) 0.0047(13) -0.0063(13) -0.0093(12)
C24 0.0211(14) 0.0199(14) 0.0232(14) 0.0023(11) -0.0041(11) -0.0089(11)
C25 0.0208(14) 0.0218(14) 0.0283(16) 0.0018(12) -0.0058(12) -0.0088(12)
C26 0.0304(18) 0.0281(17) 0.046(2) 0.0103(16) -0.0154(16) -0.0161(15)
C27 0.041(2) 0.038(2) 0.063(3) 0.013(2) -0.022(2) -0.0264(19)
C28 0.040(2) 0.045(2) 0.062(3) 0.009(2) -0.025(2) -0.026(2)
C29 0.040(2) 0.045(2) 0.056(3) 0.016(2) -0.029(2) -0.021(2)
C30 0.0317(18) 0.0295(18) 0.045(2) 0.0113(16) -0.0171(16) -0.0148(15)
C31 0.0313(17) 0.0221(15) 0.0239(15) 0.0041(12) 0.0010(13) -0.0109(13)
C32 0.041(2) 0.0252(17) 0.0303(18) 0.0036(14) 0.0080(15) -0.0142(15)
C33 0.058(3) 0.0318(19) 0.0222(17) 0.0060(14) 0.0048(17) -0.0186(19)
C34 0.055(2) 0.0255(17) 0.0205(16) 0.0057(13) -0.0059(16) -0.0131(17)
C35 0.0396(19) 0.0151(13) 0.0203(14) 0.0023(11) -0.0062(13) -0.0086(13)
C36 0.0381(19) 0.0173(14) 0.0269(16) 0.0035(12) -0.0120(14) -0.0079(13)
C37 0.054(3) 0.033(2) 0.038(2) 0.0135(17) -0.025(2) -0.0154(19)
C38 0.052(3) 0.040(2) 0.056(3) 0.016(2) -0.036(2) -0.015(2)
C39 0.034(2) 0.038(2) 0.055(3) 0.0063(19) -0.023(2) -0.0116(17)
C40 0.0291(17) 0.0275(17) 0.0363(19) 0.0031(14) -0.0107(15) -0.0098(14)
C41 0.0259(16) 0.0384(19) 0.0204(15) 0.0020(13) -0.0019(12) -0.0121(15)
C42 0.025(2) 0.085(4) 0.078(4) -0.031(3) -0.004(2) -0.013(2)
F1 0.0338(10) 0.0464(11) 0.0702(13) 0.0179(10) -0.0032(9) -0.0132(8)
F2 0.0338(10) 0.0464(11) 0.0702(13) 0.0179(10) -0.0032(9) -0.0132(8)
F3 0.0338(10) 0.0464(11) 0.0702(13) 0.0179(10) -0.0032(9) -0.0132(8)
F4 0.0338(10) 0.0464(11) 0.0702(13) 0.0179(10) -0.0032(9) -0.0132(8)
F5 0.0338(10) 0.0464(11) 0.0702(13) 0.0179(10) -0.0032(9) -0.0132(8)
F6 0.0338(10) 0.0464(11) 0.0702(13) 0.0179(10) -0.0032(9) -0.0132(8)
F7 0.0338(10) 0.0464(11) 0.0702(13) 0.0179(10) -0.0032(9) -0.0132(8)
F8 0.0338(10) 0.0464(11) 0.0702(13) 0.0179(10) -0.0032(9) -0.0132(8)
F9 0.0338(10) 0.0464(11) 0.0702(13) 0.0179(10) -0.0032(9) -0.0132(8)
F1' 0.0408(12) 0.0493(12) 0.0648(13) 0.0176(10) -0.0042(10) -0.0142(10)
F2' 0.0408(12) 0.0493(12) 0.0648(13) 0.0176(10) -0.0042(10) -0.0142(10)
F3' 0.0408(12) 0.0493(12) 0.0648(13) 0.0176(10) -0.0042(10) -0.0142(10)
F4' 0.0408(12) 0.0493(12) 0.0648(13) 0.0176(10) -0.0042(10) -0.0142(10)
F5' 0.0408(12) 0.0493(12) 0.0648(13) 0.0176(10) -0.0042(10) -0.0142(10)
F6' 0.0408(12) 0.0493(12) 0.0648(13) 0.0176(10) -0.0042(10) -0.0142(10)
F7' 0.0408(12) 0.0493(12) 0.0648(13) 0.0176(10) -0.0042(10) -0.0142(10)
F8' 0.0408(12) 0.0493(12) 0.0648(13) 0.0176(10) -0.0042(10) -0.0142(10)
F9' 0.0408(12) 0.0493(12) 0.0648(13) 0.0176(10) -0.0042(10) -0.0142(10)

loop_
_atom_type_symbol
_atom_type_description
_atom_type_scat_dispersion_real
_atom_type_scat_dispersion_imag
_atom_type_scat_source
C C 0.0033 0.0016 'International Tables Vol C Tables 4.2.6.8 and 6.1.1.4'
H H 0.0000 0.0000 'International Tables Vol C Tables 4.2.6.8 and 6.1.1.4'
Ce Ce -0.2486 2.6331 'International Tables Vol C Tables 4.2.6.8 and 6.1.1.4'
F F 0.0171 0.0103 'International Tables Vol C Tables 4.2.6.8 and 6.1.1.4'
N N 0.0061 0.0033 'International Tables Vol C Tables 4.2.6.8 and 6.1.1.4'
O O 0.0106 0.0060 'International Tables Vol C Tables 4.2.6.8 and 6.1.1.4'

loop_
_geom_angle_atom_site_label_1
_geom_angle_atom_site_label_2
_geom_angle_atom_site_label_3
_geom_angle
_geom_angle_site_symmetry_1
_geom_angle_site_symmetry_3
_geom_angle_publ_flag
O1 Ce1 O3 130.61(8) . . ?
O1 Ce1 O5 70.66(9) . . ?
O3 Ce1 O5 143.95(8) . . ?
O1 Ce1 O2 68.39(8) . . ?
O3 Ce1 O2 71.74(8) . . ?
O5 Ce1 O2 98.12(8) . . ?
O1 Ce1 O6 130.66(8) . . ?
O3 Ce1 O6 98.73(8) . . ?
O5 Ce1 O6 67.73(8) . . ?
O2 Ce1 O6 142.20(8) . . ?
O1 Ce1 O4 71.19(9) . . ?
O3 Ce1 O4 70.41(8) . . ?
O5 Ce1 O4 141.32(9) . . ?
O2 Ce1 O4 73.41(8) . . ?
O6 Ce1 O4 139.23(8) . . ?
O1 Ce1 O7 117.64(11) . . ?
O3 Ce1 O7 74.22(9) . . ?
O5 Ce1 O7 69.77(9) . . ?
O2 Ce1 O7 71.84(9) . . ?
O6 Ce1 O7 70.37(10) . . ?
O4 Ce1 O7 136.37(8) . . ?
O1 Ce1 N1 70.79(9) . . ?
O3 Ce1 N1 134.11(9) . . ?
O5 Ce1 N1 76.43(9) . . ?
O2 Ce1 N1 138.17(9) . . ?
O6 Ce1 N1 74.68(9) . . ?
O4 Ce1 N1 85.32(8) . . ?
O7 Ce1 N1 138.28(9) . . ?
O1 Ce1 N2 120.69(9) . . ?
O3 Ce1 N2 75.90(9) . . ?
O5 Ce1 N2 121.93(8) . . ?
O2 Ce1 N2 139.92(9) . . ?
O6 Ce1 N2 65.32(9) . . ?
O4 Ce1 N2 73.91(9) . . ?
O7 Ce1 N2 120.83(11) . . ?
N1 Ce1 N2 59.88(9) . . ?
C2 O1 Ce1 137.1(2) . . ?
C4 O2 Ce1 139.1(2) . . ?
C12 O3 Ce1 133.8(2) . . ?
C14 O4 Ce1 135.3(2) . . ?
C24 O5 Ce1 138.0(2) . . ?
C22 O6 Ce1 131.6(2) . . ?
C41 O7 Ce1 133.7(2) . . ?
C31 N1 C35 118.3(3) . . ?
C31 N1 Ce1 118.6(2) . . ?
C35 N1 Ce1 123.1(2) . . ?
C40 N2 C36 118.1(3) . . ?
C40 N2 Ce1 118.6(2) . . ?
C36 N2 Ce1 122.4(2) . . ?
F1' C1 F3' 105.0(6) . . ?
F2 C1 F1 105.4(6) . . ?
F1' C1 F2' 116.3(6) . . ?
F3' C1 F2' 92.0(6) . . ?
F2 C1 F3 93.7(5) . . ?
F1 C1 F3 118.5(5) . . ?
F1' C1 C2 119.9(5) . . ?
F2 C1 C2 114.1(5) . . ?
F3' C1 C2 116.2(5) . . ?
F1 C1 C2 115.9(4) . . ?
F2' C1 C2 104.3(5) . . ?
F3 C1 C2 107.2(4) . . ?
O1 C2 C3 129.0(4) . . ?
O1 C2 C1 113.4(3) . . ?
C3 C2 C1 117.5(4) . . ?
C2 C3 C4 121.8(3) . . ?
C2 C3 H3 119.1 . . ?
C4 C3 H3 119.1 . . ?
O2 C4 C3 123.6(3) . . ?
O2 C4 C5 116.0(3) . . ?
C3 C4 C5 120.4(3) . . ?
C6 C5 C10 120.0(4) . . ?
C6 C5 C4 117.8(4) . . ?
C10 C5 C4 122.2(4) . . ?
C5 C6 C7 120.2(5) . . ?
C5 C6 H6 119.9 . . ?
C7 C6 H6 119.9 . . ?
C6 C7 C8 120.3(5) . . ?
C6 C7 H7 119.9 . . ?
C8 C7 H7 119.9 . . ?
C9 C8 C7 120.6(4) . . ?
C9 C8 H8 119.7 . . ?
C7 C8 H8 119.7 . . ?
C8 C9 C10 119.6(5) . . ?
C8 C9 H9 120.2 . . ?
C10 C9 H9 120.2 . . ?
C5 C10 C9 119.4(5) . . ?
C5 C10 H10 120.3 . . ?
C9 C10 H10 120.3 . . ?
F4' C11 F6' 108.1(6) . . ?
F5 C11 F6 110.1(5) . . ?
F4' C11 F5' 106.4(5) . . ?
F6' C11 F5' 106.3(6) . . ?
F5 C11 F4 105.3(5) . . ?
F6 C11 F4 102.6(5) . . ?
F5 C11 C12 114.6(4) . . ?
F4' C11 C12 114.4(5) . . ?
F6' C11 C12 115.0(7) . . ?
F6 C11 C12 115.8(6) . . ?
F5' C11 C12 106.0(4) . . ?
F4 C11 C12 107.2(4) . . ?
O3 C12 C13 129.3(3) . . ?
O3 C12 C11 112.8(3) . . ?
C13 C12 C11 117.9(3) . . ?
C12 C13 C14 123.1(3) . . ?
C12 C13 H13 118.4 . . ?
C14 C13 H13 118.4 . . ?
O4 C14 C13 125.2(3) . . ?
O4 C14 C15 116.7(3) . . ?
C13 C14 C15 118.1(3) . . ?
C20 C15 C16 120.4(4) . . ?
C20 C15 C14 118.0(4) . . ?
C16 C15 C14 121.5(4) . . ?
C17 C16 C15 119.4(5) . . ?
C17 C16 H16 120.3 . . ?
C15 C16 H16 120.3 . . ?
C18 C17 C16 119.4(5) . . ?
C18 C17 H17 120.3 . . ?
C16 C17 H17 120.3 . . ?
C17 C18 C19 121.6(5) . . ?
C17 C18 H18 119.2 . . ?
C19 C18 H18 119.2 . . ?
C20 C19 C18 119.1(6) . . ?
C20 C19 H19 120.5 . . ?
C18 C19 H19 120.5 . . ?
C15 C20 C19 120.1(5) . . ?
C15 C20 H20 120.0 . . ?
C19 C20 H20 120.0 . . ?
F7' C21 F8' 110.8(6) . . ?
F7' C21 F9' 87.6(6) . . ?
F8' C21 F9' 113.9(6) . . ?
F8 C21 F9 108.5(6) . . ?
F8 C21 F7 97.8(5) . . ?
F9 C21 F7 118.1(6) . . ?
F7' C21 C22 120.0(5) . . ?
F8' C21 C22 110.2(5) . . ?
F8 C21 C22 112.0(5) . . ?
F9' C21 C22 112.8(5) . . ?
F9 C21 C22 114.9(4) . . ?
F7 C21 C22 104.3(4) . . ?
O6 C22 C23 129.9(3) . . ?
O6 C22 C21 113.2(3) . . ?
C23 C22 C21 116.9(3) . . ?
C22 C23 C24 121.3(3) . . ?
C22 C23 H23 119.3 . . ?
C24 C23 H23 119.3 . . ?
O5 C24 C23 123.0(3) . . ?
O5 C24 C25 117.0(3) . . ?
C23 C24 C25 120.0(3) . . ?
C30 C25 C26 119.1(3) . . ?
C30 C25 C24 117.7(3) . . ?
C26 C25 C24 123.2(3) . . ?
C27 C26 C25 119.8(4) . . ?
C27 C26 H26 120.1 . . ?
C25 C26 H26 120.1 . . ?
C28 C27 C26 120.6(4) . . ?
C28 C27 H27 119.7 . . ?
C26 C27 H27 119.7 . . ?
C29 C28 C27 119.9(4) . . ?
C29 C28 H28 120.1 . . ?
C27 C28 H28 120.1 . . ?
C28 C29 C30 119.9(4) . . ?
C28 C29 H29 120.1 . . ?
C30 C29 H29 120.1 . . ?
C29 C30 C25 120.7(4) . . ?
C29 C30 H30 119.7 . . ?
C25 C30 H30 119.7 . . ?
N1 C31 C32 123.2(4) . . ?
N1 C31 H31 118.4 . . ?
C32 C31 H31 118.4 . . ?
C33 C32 C31 118.2(4) . . ?
C33 C32 H32 120.9 . . ?
C31 C32 H32 120.9 . . ?
C34 C33 C32 119.2(4) . . ?
C34 C33 H33 120.4 . . ?
C32 C33 H33 120.4 . . ?
C33 C34 C35 119.7(4) . . ?
C33 C34 H34 120.2 . . ?
C35 C34 H34 120.2 . . ?
N1 C35 C34 121.4(4) . . ?
N1 C35 C36 117.1(3) . . ?
C34 C35 C36 121.5(4) . . ?
N2 C36 C37 121.8(4) . . ?
N2 C36 C35 116.9(3) . . ?
C37 C36 C35 121.3(4) . . ?
C38 C37 C36 118.9(4) . . ?
C38 C37 H37 120.5 . . ?
C36 C37 H37 120.5 . . ?
C39 C38 C37 119.5(4) . . ?
C39 C38 H38 120.2 . . ?
C37 C38 H38 120.2 . . ?
C38 C39 C40 118.4(4) . . ?
C38 C39 H39 120.8 . . ?
C40 C39 H39 120.8 . . ?
N2 C40 C39 123.3(4) . . ?
N2 C40 H40 118.3 . . ?
C39 C40 H40 118.3 . . ?
O7 C41 C42 113.8(4) . . ?
O7 C41 H41A 108.8 . . ?
C42 C41 H41A 108.8 . . ?
O7 C41 H41B 108.8 . . ?
C42 C41 H41B 108.8 . . ?
H41A C41 H41B 107.7 . . ?
C41 C42 H42A 109.5 . . ?
C41 C42 H42B 109.5 . . ?
H42A C42 H42B 109.5 . . ?
C41 C42 H42C 109.5 . . ?
H42A C42 H42C 109.5 . . ?
H42B C42 H42C 109.5 . . ?
C21 F7' F9' 50.1(5) . . ?
C21 F9' F7' 42.3(4) . . ?

loop_
_geom_bond_atom_site_label_1
_geom_bond_atom_site_label_2
_geom_bond_distance
_geom_bond_site_symmetry_2
_geom_bond_publ_flag
Ce1 O1 2.443(3) . ?
Ce1 O3 2.460(2) . ?
Ce1 O5 2.463(2) . ?
Ce1 O2 2.481(2) . ?
Ce1 O6 2.490(2) . ?
Ce1 O4 2.496(2) . ?
Ce1 O7 2.570(3) . ?
Ce1 N1 2.713(3) . ?
Ce1 N2 2.730(3) . ?
O1 C2 1.238(5) . ?
O2 C4 1.252(4) . ?
O3 C12 1.266(4) . ?
O4 C14 1.267(4) . ?
O5 C24 1.254(4) . ?
O6 C22 1.256(4) . ?
O7 C41 1.426(4) . ?
N1 C31 1.344(5) . ?
N1 C35 1.345(5) . ?
N2 C40 1.341(5) . ?
N2 C36 1.345(5) . ?
C1 F1' 1.270(8) . ?
C1 F2 1.289(9) . ?
C1 F3' 1.291(8) . ?
C1 F1 1.328(8) . ?
C1 F2' 1.425(10) . ?
C1 F3 1.469(9) . ?
C1 C2 1.527(6) . ?
C2 C3 1.383(6) . ?
C3 C4 1.426(6) . ?
C3 H3 0.9500 . ?
C4 C5 1.511(5) . ?
C5 C6 1.378(7) . ?
C5 C10 1.403(6) . ?
C6 C7 1.381(6) . ?
C6 H6 0.9500 . ?
C7 C8 1.383(8) . ?
C7 H7 0.9500 . ?
C8 C9 1.375(9) . ?
C8 H8 0.9500 . ?
C9 C10 1.404(7) . ?
C9 H9 0.9500 . ?
C10 H10 0.9500 . ?
C11 F5 1.283(6) . ?
C11 F4' 1.290(6) . ?
C11 F6' 1.316(7) . ?
C11 F6 1.317(7) . ?
C11 F5' 1.356(6) . ?
C11 F4 1.380(6) . ?
C11 C12 1.532(5) . ?
C12 C13 1.387(6) . ?
C13 C14 1.422(5) . ?
C13 H13 0.9500 . ?
C14 C15 1.498(5) . ?
C15 C20 1.378(7) . ?
C15 C16 1.406(6) . ?
C16 C17 1.391(7) . ?
C16 H16 0.9500 . ?
C17 C18 1.369(9) . ?
C17 H17 0.9500 . ?
C18 C19 1.397(9) . ?
C18 H18 0.9500 . ?
C19 C20 1.385(7) . ?
C19 H19 0.9500 . ?
C20 H20 0.9500 . ?
C21 F7' 1.180(8) . ?
C21 F8' 1.327(10) . ?
C21 F8 1.339(9) . ?
C21 F9' 1.345(9) . ?
C21 F9 1.345(8) . ?
C21 F7 1.485(8) . ?
C21 C22 1.534(5) . ?
C22 C23 1.384(5) . ?
C23 C24 1.419(5) . ?
C23 H23 0.9500 . ?
C24 C25 1.496(5) . ?
C25 C30 1.390(5) . ?
C25 C26 1.398(5) . ?
C26 C27 1.387(5) . ?
C26 H26 0.9500 . ?
C27 C28 1.385(7) . ?
C27 H27 0.9500 . ?
C28 C29 1.382(6) . ?
C28 H28 0.9500 . ?
C29 C30 1.389(6) . ?
C29 H29 0.9500 . ?
C30 H30 0.9500 . ?
C31 C32 1.392(5) . ?
C31 H31 0.9500 . ?
C32 C33 1.384(7) . ?
C32 H32 0.9500 . ?
C33 C34 1.374(7) . ?
C33 H33 0.9500 . ?
C34 C35 1.402(5) . ?
C34 H34 0.9500 . ?
C35 C36 1.489(6) . ?
C36 C37 1.395(5) . ?
C37 C38 1.383(7) . ?
C37 H37 0.9500 . ?
C38 C39 1.373(7) . ?
C38 H38 0.9500 . ?
C39 C40 1.383(6) . ?
C39 H39 0.9500 . ?
C40 H40 0.9500 . ?
C41 C42 1.481(6) . ?
C41 H41A 0.9900 . ?
C41 H41B 0.9900 . ?
C42 H42A 0.9800 . ?
C42 H42B 0.9800 . ?
C42 H42C 0.9800 . ?
F7' F9' 1.752(10) . ?
